data_1556034
loop_
_publ_author_name
'Foley, Christopher'
'Shaw, Arthur'
'Hulme, Christopher'

_publ_section_title
;
 Oxidative Deaminations and Deisatinylations of Ugi-Azide and Ugi-3CR
 Products: A Two-Step MCR-Oxidation Protocol toward Functionalized
 \a-Ketoamides and \a-Ketotetrazoles.
;
_journal_issue 9
_journal_name_full 'Organic letters'
_journal_page_first 2238
_journal_page_last 2241
_journal_paper_doi 10.1021/acs.orglett.7b00710
_journal_volume 19
_journal_year 2017
_chemical_formula_moiety 'C24 H24 N2 O3 Se'
_chemical_formula_sum 'C24 H24 N2 O3 Se'
_chemical_formula_weight 467.41
_space_group_crystal_system monoclinic
_space_group_IT_number 14
_space_group_name_Hall '-P 2ybc'
_space_group_name_H-M_alt 'P 1 21/c 1'
_atom_sites_solution_hydrogens geom
_atom_sites_solution_primary dual
_audit_creation_date 2017-01-19
_audit_creation_method
;
Olex2 1.2
(compiled 2016.11.30 svn.r3356 for OlexSys, GUI svn.r5269)
;
_cell_angle_alpha 90
_cell_angle_beta 90.868(2)
_cell_angle_gamma 90
_cell_formula_units_Z 4
_cell_length_a 9.4838(3)
_cell_length_b 10.5004(4)
_cell_length_c 21.1264(7)
_cell_measurement_reflns_used 4139
_cell_measurement_temperature 100
_cell_measurement_theta_max 27.10
_cell_measurement_theta_min 2.87
_cell_volume 2103.60(13)
_computing_cell_refinement 'SAINT v8.34A (Bruker, 2013)'
_computing_data_reduction 'SAINT v8.34A (Bruker, 2013)'
_computing_molecular_graphics 'Olex2 (Dolomanov et al., 2009)'
_computing_publication_material 'Olex2 (Dolomanov et al., 2009)'
_computing_structure_refinement 'ShelXL (Sheldrick, 2015)'
_computing_structure_solution 'ShelXT (Sheldrick, 2015)'
_diffrn_ambient_temperature 100
_diffrn_measured_fraction_theta_full 1.000
_diffrn_measured_fraction_theta_max 0.996
_diffrn_measurement_device_type 'Bruker APEX-II CCD'
_diffrn_measurement_method '\f and \w scans'
_diffrn_radiation_type MoK\a
_diffrn_radiation_wavelength 0.71073
_diffrn_reflns_av_R_equivalents 0.0429
_diffrn_reflns_av_unetI/netI 0.0420
_diffrn_reflns_Laue_measured_fraction_full 1.000
_diffrn_reflns_Laue_measured_fraction_max 0.996
_diffrn_reflns_limit_h_max 12
_diffrn_reflns_limit_h_min -12
_diffrn_reflns_limit_k_max 11
_diffrn_reflns_limit_k_min -13
_diffrn_reflns_limit_l_max 26
_diffrn_reflns_limit_l_min -27
_diffrn_reflns_number 17080
_diffrn_reflns_point_group_measured_fraction_full 1.000
_diffrn_reflns_point_group_measured_fraction_max 0.996
_diffrn_reflns_theta_full 25.242
_diffrn_reflns_theta_max 27.161
_diffrn_reflns_theta_min 1.928
_diffrn_standards_number 0
_exptl_absorpt_coefficient_mu 1.814
_exptl_absorpt_correction_T_max 0.7455
_exptl_absorpt_correction_T_min 0.6580
_exptl_absorpt_correction_type multi-scan
_exptl_absorpt_process_details
;
SADABS-2012/1 (Bruker,2012) was used for absorption correction.
wR2(int) was 0.0556 before and 0.0447 after correction.
The Ratio of minimum to maximum transmission is 0.8826.
The \l/2 correction factor is 0.0015.
;
_exptl_crystal_colour 'clear orange'
_exptl_crystal_colour_lustre clear
_exptl_crystal_colour_primary orange
_exptl_crystal_density_diffrn 1.476
_exptl_crystal_description plate
_exptl_crystal_F_000 960
_exptl_crystal_size_max 0.35
_exptl_crystal_size_mid 0.11
_exptl_crystal_size_min 0.025
_refine_diff_density_max 0.568
_refine_diff_density_min -0.536
_refine_diff_density_rms 0.071
_refine_ls_extinction_method none
_refine_ls_goodness_of_fit_ref 1.015
_refine_ls_hydrogen_treatment constr
_refine_ls_matrix_type full
_refine_ls_number_parameters 272
_refine_ls_number_reflns 4658
_refine_ls_number_restraints 0
_refine_ls_restrained_S_all 1.015
_refine_ls_R_factor_all 0.0529
_refine_ls_R_factor_gt 0.0328
_refine_ls_shift/su_max 0.002
_refine_ls_shift/su_mean 0.000
_refine_ls_structure_factor_coef Fsqd
_refine_ls_weighting_details 'w=1/[\s^2^(Fo^2^)+(0.0357P)^2^+1.0704P] where P=(Fo^2^+2Fc^2^)/3'
_refine_ls_weighting_scheme calc
_refine_ls_wR_factor_gt 0.0716
_refine_ls_wR_factor_ref 0.0793
_reflns_Friedel_coverage 0.000
_reflns_number_gt 3572
_reflns_number_total 4658
_reflns_threshold_expression 'I > 2\s(I)'
_cod_data_source_file ol7b00710_si_002.cif
_cod_data_source_block mo_foley_cf389f41_0m
_cod_database_code 1556034
_shelx_space_group_comment
;
The symmetry employed for this shelxl refinement is uniquely defined
by the following loop, which should always be used as a source of
symmetry information in preference to the above space-group names.
They are only intended as comments.
;
_olex2_refinement_description
;
1. Fixed Uiso
 At 1.2 times of:
  All C(H) groups, All C(H,H) groups, All N(H) groups
 At 1.5 times of:
  All C(H,H,H) groups
2.a Ternary CH refined with riding coordinates:
 C19(H19)
2.b Secondary CH2 refined with riding coordinates:
 C21(H21A,H21B), C20(H20A,H20B), C22(H22A,H22B), C23(H23A,H23B), C24(H24A,H24B)
2.c Aromatic/amide H refined with riding coordinates:
 N1(H1), C1(H1A), C11(H11), C13(H13), C2(H2), C5(H5), C12(H12), C14(H14),
 C3(H3), C4(H4)
2.d Idealised Me refined as rotating group:
 C17(H17A,H17B,H17C)
;
_shelx_shelxl_version_number 2014/7
_olex2_submission_special_instructions 'No special instructions were received'

loop_
_space_group_symop_operation_xyz
'x, y, z'
'-x, y+1/2, -z+1/2'
'-x, -y, -z'
'x, -y-1/2, z-1/2'

loop_
_atom_site_label
_atom_site_type_symbol
_atom_site_fract_x
_atom_site_fract_y
_atom_site_fract_z
_atom_site_U_iso_or_equiv
_atom_site_adp_type
_atom_site_occupancy
_atom_site_site_symmetry_order
_atom_site_calc_flag
_atom_site_refinement_flags_posn
O2 O 0.32526(15) 0.79317(15) 0.62295(7) 0.0180(3) Uani 1 1 d .
O1 O 0.05302(15) 0.67827(17) 0.37784(8) 0.0245(4) Uani 1 1 d .
O3 O 0.65807(17) 0.88328(18) 0.50939(9) 0.0352(5) Uani 1 1 d .
N2 N 0.10210(18) 0.73683(19) 0.58810(9) 0.0196(4) Uani 1 1 d .
N1 N 0.42381(18) 0.74746(19) 0.50147(9) 0.0173(4) Uani 1 1 d .
H1 H 0.4748 0.8006 0.5245 0.021 Uiso 1 1 calc R
C18 C 0.2428(2) 0.7605(2) 0.58053(11) 0.0170(5) Uani 1 1 d .
C9 C 0.2817(2) 0.7433(2) 0.51324(11) 0.0163(4) Uani 1 1 d .
C1 C 0.3311(2) 0.9039(2) 0.38580(11) 0.0186(5) Uani 1 1 d .
H1A H 0.3092 0.9364 0.4264 0.022 Uiso 1 1 calc R
C6 C 0.2657(2) 0.7936(2) 0.36388(10) 0.0167(4) Uani 1 1 d .
C11 C 0.4387(2) 0.5617(2) 0.43304(11) 0.0182(5) Uani 1 1 d .
H11 H 0.3480 0.5350 0.4462 0.022 Uiso 1 1 calc R
C19 C 0.0325(2) 0.7435(2) 0.64996(11) 0.0199(5) Uani 1 1 d .
H19 H 0.1075 0.7395 0.6837 0.024 Uiso 1 1 calc R
C10 C 0.4952(2) 0.6751(2) 0.45642(10) 0.0153(4) Uani 1 1 d .
C13 C 0.6459(2) 0.5250(2) 0.37127(11) 0.0199(5) Uani 1 1 d .
H13 H 0.6973 0.4735 0.3428 0.024 Uiso 1 1 calc R
C2 C 0.4283(2) 0.9667(2) 0.34837(11) 0.0210(5) Uani 1 1 d .
H2 H 0.4722 1.0427 0.3630 0.025 Uiso 1 1 calc R
C5 C 0.2965(2) 0.7468(2) 0.30373(11) 0.0194(5) Uani 1 1 d .
H5 H 0.2498 0.6729 0.2881 0.023 Uiso 1 1 calc R
C12 C 0.5128(2) 0.4874(2) 0.39098(11) 0.0192(5) Uani 1 1 d .
H12 H 0.4728 0.4104 0.3755 0.023 Uiso 1 1 calc R
C7 C 0.1585(2) 0.7269(2) 0.40268(11) 0.0188(5) Uani 1 1 d .
C8 C 0.1722(2) 0.7260(2) 0.47196(11) 0.0182(5) Uani 1 1 d .
C14 C 0.7023(2) 0.6372(2) 0.39335(11) 0.0189(5) Uani 1 1 d .
H14 H 0.7928 0.6627 0.3795 0.023 Uiso 1 1 calc R
C15 C 0.6296(2) 0.7153(2) 0.43595(10) 0.0159(5) Uani 1 1 d .
C3 C 0.4607(2) 0.9175(2) 0.28950(11) 0.0227(5) Uani 1 1 d .
H3 H 0.5287 0.9592 0.2643 0.027 Uiso 1 1 calc R
C21 C -0.1209(2) 0.8738(2) 0.72118(11) 0.0220(5) Uani 1 1 d .
H21A H -0.0495 0.8733 0.7559 0.026 Uiso 1 1 calc R
H21B H -0.1755 0.9539 0.7242 0.026 Uiso 1 1 calc R
C16 C 0.6913(2) 0.8369(2) 0.45862(12) 0.0222(5) Uani 1 1 d .
C4 C 0.3952(2) 0.8081(2) 0.26684(11) 0.0230(5) Uani 1 1 d .
H4 H 0.4178 0.7755 0.2263 0.028 Uiso 1 1 calc R
C20 C -0.0467(2) 0.8689(2) 0.65750(11) 0.0215(5) Uani 1 1 d .
H20A H -0.1173 0.8779 0.6228 0.026 Uiso 1 1 calc R
H20B H 0.0205 0.9408 0.6546 0.026 Uiso 1 1 calc R
C17 C 0.7925(2) 0.9080(2) 0.41690(12) 0.0259(5) Uani 1 1 d .
H17A H 0.7396 0.9511 0.3829 0.039 Uiso 1 1 calc GR
H17B H 0.8594 0.8479 0.3985 0.039 Uiso 1 1 calc GR
H17C H 0.8441 0.9713 0.4422 0.039 Uiso 1 1 calc GR
C22 C -0.2195(2) 0.7605(3) 0.72857(13) 0.0284(6) Uani 1 1 d .
H22A H -0.2645 0.7642 0.7705 0.034 Uiso 1 1 calc R
H22B H -0.2949 0.7643 0.6957 0.034 Uiso 1 1 calc R
C23 C -0.1386(3) 0.6367(3) 0.72245(14) 0.0365(7) Uani 1 1 d .
H23A H -0.2043 0.5640 0.7264 0.044 Uiso 1 1 calc R
H23B H -0.0675 0.6305 0.7571 0.044 Uiso 1 1 calc R
C24 C -0.0648(3) 0.6296(2) 0.65861(13) 0.0310(6) Uani 1 1 d .
H24A H -0.0094 0.5499 0.6563 0.037 Uiso 1 1 calc R
H24B H -0.1364 0.6281 0.6240 0.037 Uiso 1 1 calc R
Se1 Se 0.00146(2) 0.69738(2) 0.51457(2) 0.02263(8) Uani 1 1 d .

loop_
_atom_site_aniso_label
_atom_site_aniso_U_11
_atom_site_aniso_U_22
_atom_site_aniso_U_33
_atom_site_aniso_U_23
_atom_site_aniso_U_13
_atom_site_aniso_U_12
O2 0.0198(7) 0.0184(8) 0.0159(8) -0.0012(7) 0.0002(6) 0.0008(6)
O1 0.0181(7) 0.0338(10) 0.0217(9) -0.0042(8) -0.0009(6) -0.0041(7)
O3 0.0245(8) 0.0386(11) 0.0430(12) -0.0230(10) 0.0109(8) -0.0096(8)
N2 0.0160(8) 0.0257(11) 0.0171(10) -0.0007(8) 0.0048(7) 0.0015(8)
N1 0.0150(8) 0.0216(10) 0.0154(9) -0.0039(8) 0.0023(7) -0.0002(7)
C18 0.0185(10) 0.0142(11) 0.0183(12) 0.0016(9) 0.0028(9) 0.0037(9)
C9 0.0180(10) 0.0131(11) 0.0178(11) 0.0001(9) 0.0035(9) 0.0013(8)
C1 0.0209(10) 0.0197(12) 0.0152(11) -0.0017(10) -0.0018(8) 0.0043(9)
C6 0.0145(9) 0.0205(12) 0.0151(11) 0.0017(10) -0.0016(8) 0.0041(9)
C11 0.0164(10) 0.0184(12) 0.0198(12) 0.0019(9) 0.0024(8) 0.0015(9)
C19 0.0195(10) 0.0251(12) 0.0153(11) 0.0024(10) 0.0048(9) 0.0031(9)
C10 0.0157(9) 0.0175(12) 0.0128(10) 0.0010(9) 0.0004(8) 0.0034(8)
C13 0.0234(11) 0.0185(12) 0.0180(12) -0.0018(10) 0.0037(9) 0.0049(9)
C2 0.0227(11) 0.0192(12) 0.0209(12) 0.0014(10) -0.0064(9) -0.0002(9)
C5 0.0180(10) 0.0220(12) 0.0183(12) -0.0024(10) -0.0028(9) 0.0027(9)
C12 0.0228(10) 0.0143(12) 0.0203(13) -0.0022(9) -0.0028(9) 0.0014(9)
C7 0.0177(10) 0.0194(13) 0.0192(12) -0.0041(9) 0.0013(9) 0.0042(9)
C8 0.0158(10) 0.0223(13) 0.0167(12) -0.0020(9) 0.0047(8) 0.0008(9)
C14 0.0169(10) 0.0215(13) 0.0185(12) 0.0020(10) 0.0026(8) 0.0034(9)
C15 0.0150(9) 0.0177(12) 0.0150(11) 0.0017(9) 0.0003(8) 0.0031(8)
C3 0.0189(10) 0.0292(14) 0.0201(12) 0.0066(10) 0.0003(9) 0.0004(10)
C21 0.0211(10) 0.0245(13) 0.0205(12) -0.0026(10) 0.0044(9) 0.0023(10)
C16 0.0155(10) 0.0227(13) 0.0283(13) -0.0047(10) 0.0018(9) 0.0040(9)
C4 0.0225(11) 0.0303(14) 0.0163(11) -0.0023(11) 0.0023(9) 0.0057(10)
C20 0.0236(11) 0.0199(13) 0.0211(12) 0.0000(10) 0.0054(9) -0.0016(10)
C17 0.0216(11) 0.0215(13) 0.0347(15) 0.0002(11) 0.0009(10) -0.0013(10)
C22 0.0240(12) 0.0349(15) 0.0266(14) -0.0040(12) 0.0121(10) -0.0052(11)
C23 0.0490(16) 0.0250(14) 0.0361(16) 0.0036(12) 0.0252(13) -0.0036(13)
C24 0.0391(14) 0.0210(13) 0.0334(15) -0.0020(12) 0.0188(12) -0.0008(11)
Se1 0.01478(11) 0.03394(15) 0.01927(13) -0.00066(11) 0.00289(8) -0.00113(10)

loop_
_atom_type_symbol
_atom_type_description
_atom_type_scat_dispersion_real
_atom_type_scat_dispersion_imag
_atom_type_scat_source
C C 0.0033 0.0016 'International Tables Vol C Tables 4.2.6.8 and 6.1.1.4'
H H 0.0000 0.0000 'International Tables Vol C Tables 4.2.6.8 and 6.1.1.4'
N N 0.0061 0.0033 'International Tables Vol C Tables 4.2.6.8 and 6.1.1.4'
O O 0.0106 0.0060 'International Tables Vol C Tables 4.2.6.8 and 6.1.1.4'
Se Se -0.0929 2.2259 'International Tables Vol C Tables 4.2.6.8 and 6.1.1.4'

loop_
_geom_angle_atom_site_label_1
_geom_angle_atom_site_label_2
_geom_angle_atom_site_label_3
_geom_angle
C18 N2 C19 123.0(2)
C18 N2 Se1 115.60(15)
C19 N2 Se1 121.37(14)
C9 N1 H1 116.9
C9 N1 C10 126.2(2)
C10 N1 H1 116.9
O2 C18 N2 125.2(2)
O2 C18 C9 124.55(19)
N2 C18 C9 110.3(2)
N1 C9 C18 115.3(2)
C8 C9 N1 129.1(2)
C8 C9 C18 115.61(18)
C6 C1 H1A 119.9
C6 C1 C2 120.1(2)
C2 C1 H1A 119.9
C1 C6 C5 119.9(2)
C1 C6 C7 120.8(2)
C5 C6 C7 119.3(2)
C10 C11 H11 119.5
C12 C11 H11 119.5
C12 C11 C10 120.93(19)
N2 C19 H19 107.9
N2 C19 C20 111.16(19)
N2 C19 C24 110.4(2)
C20 C19 H19 107.9
C24 C19 H19 107.9
C24 C19 C20 111.39(18)
N1 C10 C15 119.5(2)
C11 C10 N1 121.18(19)
C11 C10 C15 119.28(19)
C12 C13 H13 120.3
C14 C13 H13 120.3
C14 C13 C12 119.5(2)
C1 C2 H2 120.3
C3 C2 C1 119.4(2)
C3 C2 H2 120.3
C6 C5 H5 120.0
C4 C5 C6 120.0(2)
C4 C5 H5 120.0
C11 C12 C13 120.3(2)
C11 C12 H12 119.9
C13 C12 H12 119.9
O1 C7 C6 121.1(2)
O1 C7 C8 118.7(2)
C8 C7 C6 120.05(19)
C9 C8 C7 134.02(19)
C9 C8 Se1 111.60(16)
C7 C8 Se1 114.37(15)
C13 C14 H14 119.1
C13 C14 C15 121.7(2)
C15 C14 H14 119.1
C10 C15 C16 120.75(19)
C14 C15 C10 118.3(2)
C14 C15 C16 120.96(19)
C2 C3 H3 119.5
C2 C3 C4 120.9(2)
C4 C3 H3 119.5
H21A C21 H21B 108.1
C20 C21 H21A 109.5
C20 C21 H21B 109.5
C22 C21 H21A 109.5
C22 C21 H21B 109.5
C22 C21 C20 110.83(19)
O3 C16 C15 121.4(2)
O3 C16 C17 119.3(2)
C15 C16 C17 119.3(2)
C5 C4 C3 119.6(2)
C5 C4 H4 120.2
C3 C4 H4 120.2
C19 C20 C21 110.79(19)
C19 C20 H20A 109.5
C19 C20 H20B 109.5
C21 C20 H20A 109.5
C21 C20 H20B 109.5
H20A C20 H20B 108.1
C16 C17 H17A 109.5
C16 C17 H17B 109.5
C16 C17 H17C 109.5
H17A C17 H17B 109.5
H17A C17 H17C 109.5
H17B C17 H17C 109.5
C21 C22 H22A 109.6
C21 C22 H22B 109.6
H22A C22 H22B 108.1
C23 C22 C21 110.38(19)
C23 C22 H22A 109.6
C23 C22 H22B 109.6
C22 C23 H23A 109.5
C22 C23 H23B 109.5
C22 C23 C24 110.8(2)
H23A C23 H23B 108.1
C24 C23 H23A 109.5
C24 C23 H23B 109.5
C19 C24 C23 110.7(2)
C19 C24 H24A 109.5
C19 C24 H24B 109.5
C23 C24 H24A 109.5
C23 C24 H24B 109.5
H24A C24 H24B 108.1
N2 Se1 C8 85.96(9)

loop_
_geom_bond_atom_site_label_1
_geom_bond_atom_site_label_2
_geom_bond_distance
O2 C18 1.229(3)
O1 C7 1.233(3)
O3 C16 1.224(3)
N2 C18 1.369(3)
N2 C19 1.475(3)
N2 Se1 1.858(2)
N1 H1 0.8800
N1 C9 1.375(3)
N1 C10 1.400(3)
C18 C9 1.485(3)
C9 C8 1.358(3)
C1 H1A 0.9500
C1 C6 1.389(3)
C1 C2 1.390(3)
C6 C5 1.397(3)
C6 C7 1.490(3)
C11 H11 0.9500
C11 C10 1.393(3)
C11 C12 1.382(3)
C19 H19 1.0000
C19 C20 1.526(3)
C19 C24 1.524(3)
C10 C15 1.417(3)
C13 H13 0.9500
C13 C12 1.392(3)
C13 C14 1.372(3)
C2 H2 0.9500
C2 C3 1.386(3)
C5 H5 0.9500
C5 C4 1.385(3)
C12 H12 0.9500
C7 C8 1.468(3)
C8 Se1 1.889(2)
C14 H14 0.9500
C14 C15 1.406(3)
C15 C16 1.481(3)
C3 H3 0.9500
C3 C4 1.387(3)
C21 H21A 0.9900
C21 H21B 0.9900
C21 C20 1.528(3)
C21 C22 1.523(3)
C16 C17 1.510(3)
C4 H4 0.9500
C20 H20A 0.9900
C20 H20B 0.9900
C17 H17A 0.9800
C17 H17B 0.9800
C17 H17C 0.9800
C22 H22A 0.9900
C22 H22B 0.9900
C22 C23 1.517(4)
C23 H23A 0.9900
C23 H23B 0.9900
C23 C24 1.530(3)
C24 H24A 0.9900
C24 H24B 0.9900
